data_7118191
loop_
_publ_author_name
'Chitnis, Saurabh S.'
'Vos, Kevin A.'
'Burford, Neil'
'McDonald, Robert'
'Ferguson, Michael J.'

_publ_section_title
;
 Distinction between coordination and phosphine ligand oxidation:
 interactions of di- and triphosphines with Pn^3+^ (Pn = P, As, Sb, Bi)
;
_journal_coden_ASTM CHCOFS
_journal_name_full
;
 Chemical Communications (Cambridge, United Kingdom)
;
_journal_page_first 685
_journal_page_last 688
_journal_paper_doi 10.1039/c5cc08086j
_journal_volume 52
_journal_year 2016
_chemical_formula_moiety 'C34 H33 P3 Sb, 3(C F3 O3 S), C2 H3 N'
_chemical_formula_sum 'C39 H36 F9 N O9 P3 S3 Sb'
_chemical_formula_weight 1144.53
_space_group_crystal_system orthorhombic
_space_group_IT_number 60
_space_group_name_Hall '-P 2n 2ab'
_space_group_name_H-M_alt 'P b c n'
_symmetry_space_group_name_Hall '-P 2n 2ab'
_symmetry_space_group_name_H-M 'P b c n'
_atom_sites_solution_hydrogens geom
_audit_creation_method SHELXL-2014/7
_audit_update_record
;
2015-08-08 deposited with the CCDC.
2015-11-11 downloaded from the CCDC.
;
_cell_angle_alpha 90
_cell_angle_beta 90
_cell_angle_gamma 90
_cell_formula_units_Z 8
_cell_length_a 12.2821(2)
_cell_length_b 16.7365(3)
_cell_length_c 44.4675(8)
_cell_measurement_reflns_used 9996
_cell_measurement_temperature 173(2)
_cell_measurement_theta_max 72.62
_cell_measurement_theta_min 4.11
_cell_volume 9140.7(3)
_computing_cell_refinement 'Bruker SAINT'
_computing_data_collection 'Bruker APEX2'
_computing_data_reduction 'Bruker SAINT'
_computing_molecular_graphics 'Bruker SHELXTL'
_computing_publication_material 'Bruker SHELXTL'
_computing_structure_refinement 'SHELXL-2014/7 (Sheldrick, 2014)'
_computing_structure_solution 'SHELXT-2013 (Sheldrick, 2013)'
_diffrn_ambient_temperature 173(2)
_diffrn_measured_fraction_theta_full 1.000
_diffrn_measured_fraction_theta_max 0.997
_diffrn_measurement_device_type 'Bruker APEX-II CCD'
_diffrn_measurement_method '\f and \w scans'
_diffrn_radiation_type CuK\a
_diffrn_radiation_wavelength 1.54178
_diffrn_reflns_av_R_equivalents 0.0426
_diffrn_reflns_av_unetI/netI 0.0225
_diffrn_reflns_Laue_measured_fraction_full 1.000
_diffrn_reflns_Laue_measured_fraction_max 0.997
_diffrn_reflns_limit_h_max 15
_diffrn_reflns_limit_h_min -15
_diffrn_reflns_limit_k_max 20
_diffrn_reflns_limit_k_min -20
_diffrn_reflns_limit_l_max 52
_diffrn_reflns_limit_l_min -54
_diffrn_reflns_number 60603
_diffrn_reflns_point_group_measured_fraction_full 1.000
_diffrn_reflns_point_group_measured_fraction_max 0.997
_diffrn_reflns_theta_full 67.679
_diffrn_reflns_theta_max 72.913
_diffrn_reflns_theta_min 3.976
_exptl_absorpt_coefficient_mu 7.874
_exptl_absorpt_correction_T_max 0.7724
_exptl_absorpt_correction_T_min 0.2269
_exptl_absorpt_correction_type integration
_exptl_absorpt_process_details 'SADABS (Sheldrick, 2008)'
_exptl_crystal_colour colourless
_exptl_crystal_density_diffrn 1.663
_exptl_crystal_description fragment
_exptl_crystal_F_000 4592
_exptl_crystal_size_max 0.258
_exptl_crystal_size_mid 0.122
_exptl_crystal_size_min 0.046
_refine_diff_density_max 0.913
_refine_diff_density_min -0.811
_refine_diff_density_rms 0.070
_refine_ls_extinction_method none
_refine_ls_goodness_of_fit_ref 1.191
_refine_ls_hydrogen_treatment constr
_refine_ls_matrix_type full
_refine_ls_number_parameters 587
_refine_ls_number_reflns 9109
_refine_ls_number_restraints 0
_refine_ls_restrained_S_all 1.191
_refine_ls_R_factor_all 0.0438
_refine_ls_R_factor_gt 0.0415
_refine_ls_shift/su_max 0.003
_refine_ls_shift/su_mean 0.000
_refine_ls_structure_factor_coef Fsqd
_refine_ls_weighting_details 'w=1/[\s^2^(Fo^2^)+(0.0184P)^2^+23.4699P] where P=(Fo^2^+2Fc^2^)/3'
_refine_ls_weighting_scheme calc
_refine_ls_wR_factor_gt 0.0942
_refine_ls_wR_factor_ref 0.0956
_reflns_Friedel_coverage 0.000
_reflns_number_gt 8613
_reflns_number_total 9109
_reflns_threshold_expression 'I > 2\s(I)'
_cod_data_source_file c5cc08086j2.cif
_cod_data_source_block vic1460
_cod_database_code 7118191
_shelx_shelxl_version_number 2014/7
_shelx_space_group_comment
; 
The symmetry employed for this shelxl refinement is uniquely defined 
by the following loop, which should always be used as a source of 
symmetry information in preference to the above space-group names. 
They are only intended as comments. 
;
_shelx_estimated_absorpt_t_min 0.236
_shelx_estimated_absorpt_t_max 0.713

loop_
_space_group_symop_operation_xyz
'x, y, z'
'-x+1/2, -y+1/2, z+1/2'
'-x, y, -z+1/2'
'x+1/2, -y+1/2, -z'
'-x, -y, -z'
'x-1/2, y-1/2, -z-1/2'
'x, -y, z-1/2'
'-x-1/2, y-1/2, z'

loop_
_atom_site_label
_atom_site_type_symbol
_atom_site_fract_x
_atom_site_fract_y
_atom_site_fract_z
_atom_site_U_iso_or_equiv
_atom_site_adp_type
_atom_site_occupancy
_atom_site_site_symmetry_order
_atom_site_calc_flag
_atom_site_refinement_flags_posn
_atom_site_refinement_flags_adp
Sb Sb 0.31922(2) 0.31993(2) 0.63094(2) 0.02917(7) Uani 1 1 d . .
P1 P 0.29796(8) 0.41803(6) 0.67610(2) 0.0334(2) Uani 1 1 d . .
P2 P 0.24828(8) 0.44354(5) 0.60217(2) 0.0332(2) Uani 1 1 d . .
P3 P 0.50578(8) 0.38762(6) 0.61318(2) 0.0354(2) Uani 1 1 d . .
C1 C 0.2079(4) 0.4946(2) 0.66135(9) 0.0439(10) Uani 1 1 d . .
H1A H 0.1327 0.4734 0.6610 0.053 Uiso 1 1 calc R U
H1B H 0.2090 0.5409 0.6752 0.053 Uiso 1 1 calc R U
C2 C 0.2372(4) 0.5233(2) 0.62987(9) 0.0411(9) Uani 1 1 d . .
H2A H 0.3075 0.5522 0.6308 0.049 Uiso 1 1 calc R U
H2B H 0.1811 0.5617 0.6231 0.049 Uiso 1 1 calc R U
C3 C 0.3560(3) 0.4684(3) 0.57596(10) 0.0440(9) Uani 1 1 d . .
H3A H 0.3615 0.4260 0.5605 0.053 Uiso 1 1 calc R U
H3B H 0.3381 0.5192 0.5657 0.053 Uiso 1 1 calc R U
C4 C 0.4664(3) 0.4769(3) 0.59221(10) 0.0469(10) Uani 1 1 d . .
H4A H 0.4624 0.5227 0.6063 0.056 Uiso 1 1 calc R U
H4B H 0.5234 0.4889 0.5771 0.056 Uiso 1 1 calc R U
C11 C 0.2298(3) 0.3722(3) 0.70730(8) 0.0376(8) Uani 1 1 d . .
C12 C 0.2336(3) 0.2904(3) 0.71196(9) 0.0455(10) Uani 1 1 d . .
H12 H 0.2686 0.2567 0.6977 0.055 Uiso 1 1 calc R U
C13 C 0.1858(4) 0.2577(3) 0.73757(11) 0.0568(12) Uani 1 1 d . .
H13 H 0.1882 0.2016 0.7408 0.068 Uiso 1 1 calc R U
C14 C 0.1352(4) 0.3065(4) 0.75818(10) 0.0617(14) Uani 1 1 d . .
H14 H 0.1025 0.2840 0.7756 0.074 Uiso 1 1 calc R U
C15 C 0.1319(4) 0.3880(4) 0.75355(11) 0.0609(14) Uani 1 1 d . .
H15 H 0.0974 0.4214 0.7680 0.073 Uiso 1 1 calc R U
C16 C 0.1783(3) 0.4218(3) 0.72820(10) 0.0477(10) Uani 1 1 d . .
H16 H 0.1751 0.4779 0.7250 0.057 Uiso 1 1 calc R U
C21 C 0.4190(3) 0.4624(2) 0.69163(8) 0.0365(8) Uani 1 1 d . .
C22 C 0.4932(3) 0.4128(2) 0.70580(9) 0.0421(9) Uani 1 1 d . .
H22 H 0.4813 0.3567 0.7060 0.051 Uiso 1 1 calc R U
C23 C 0.5843(3) 0.4443(3) 0.71961(10) 0.0488(10) Uani 1 1 d . .
H23 H 0.6351 0.4099 0.7292 0.059 Uiso 1 1 calc R U
C24 C 0.6015(4) 0.5251(3) 0.71954(11) 0.0594(13) Uani 1 1 d . .
H24 H 0.6639 0.5467 0.7291 0.071 Uiso 1 1 calc R U
C25 C 0.5281(5) 0.5749(3) 0.70551(12) 0.0756(18) Uani 1 1 d . .
H25 H 0.5410 0.6309 0.7053 0.091 Uiso 1 1 calc R U
C26 C 0.4355(5) 0.5447(3) 0.69160(11) 0.0584(13) Uani 1 1 d . .
H26 H 0.3846 0.5795 0.6823 0.070 Uiso 1 1 calc R U
C31 C 0.1224(3) 0.4373(2) 0.58195(9) 0.0385(9) Uani 1 1 d . .
C32 C 0.0250(3) 0.4575(3) 0.59586(10) 0.0458(10) Uani 1 1 d . .
H32 H 0.0244 0.4722 0.6165 0.055 Uiso 1 1 calc R U
C33 C -0.0711(4) 0.4563(3) 0.57969(12) 0.0550(12) Uani 1 1 d . .
H33 H -0.1377 0.4694 0.5893 0.066 Uiso 1 1 calc R U
C34 C -0.0707(4) 0.4361(3) 0.54966(13) 0.0657(14) Uani 1 1 d . .
H34 H -0.1367 0.4363 0.5386 0.079 Uiso 1 1 calc R U
C35 C 0.0259(4) 0.4155(3) 0.53570(12) 0.0636(14) Uani 1 1 d . .
H35 H 0.0260 0.4016 0.5150 0.076 Uiso 1 1 calc R U
C36 C 0.1227(4) 0.4150(3) 0.55180(10) 0.0512(11) Uani 1 1 d . .
H36 H 0.1887 0.3995 0.5423 0.061 Uiso 1 1 calc R U
C41 C 0.6185(3) 0.4178(2) 0.63671(9) 0.0386(8) Uani 1 1 d . .
C42 C 0.6773(3) 0.3599(3) 0.65155(10) 0.0487(10) Uani 1 1 d . .
H42 H 0.6515 0.3064 0.6520 0.058 Uiso 1 1 calc R U
C43 C 0.7738(4) 0.3792(3) 0.66585(11) 0.0526(11) Uani 1 1 d . .
H43 H 0.8140 0.3389 0.6760 0.063 Uiso 1 1 calc R U
C44 C 0.8113(4) 0.4556(4) 0.66551(11) 0.0607(13) Uani 1 1 d . .
H44 H 0.8781 0.4684 0.6751 0.073 Uiso 1 1 calc R U
C45 C 0.7533(5) 0.5135(4) 0.65141(14) 0.0797(18) Uani 1 1 d . .
H45 H 0.7799 0.5668 0.6512 0.096 Uiso 1 1 calc R U
C46 C 0.6557(5) 0.4958(3) 0.63732(13) 0.0659(15) Uani 1 1 d . .
H46 H 0.6144 0.5370 0.6281 0.079 Uiso 1 1 calc R U
C51 C 0.5671(3) 0.3148(3) 0.58816(10) 0.0447(9) Uani 1 1 d . .
C52 C 0.5725(4) 0.2362(3) 0.59758(12) 0.0553(12) Uani 1 1 d . .
H52 H 0.5357 0.2198 0.6153 0.066 Uiso 1 1 calc R U
C53 C 0.6322(5) 0.1812(4) 0.58091(16) 0.0792(18) Uani 1 1 d . .
H53 H 0.6375 0.1274 0.5875 0.095 Uiso 1 1 calc R U
C54 C 0.6832(5) 0.2047(5) 0.55507(18) 0.097(2) Uani 1 1 d . .
H54 H 0.7234 0.1667 0.5437 0.116 Uiso 1 1 calc R U
C55 C 0.6769(6) 0.2824(5) 0.54533(16) 0.096(2) Uani 1 1 d . .
H55 H 0.7115 0.2976 0.5271 0.116 Uiso 1 1 calc R U
C56 C 0.6199(5) 0.3393(4) 0.56208(12) 0.0724(16) Uani 1 1 d . .
H56 H 0.6173 0.3935 0.5558 0.087 Uiso 1 1 calc R U
S1 S 0.25844(11) 0.21408(8) 0.55561(3) 0.0559(3) Uani 1 1 d . .
F11 F 0.3202(3) 0.0991(2) 0.52124(8) 0.0897(11) Uani 1 1 d . .
F12 F 0.4194(3) 0.1175(2) 0.56063(12) 0.1197(16) Uani 1 1 d . .
F13 F 0.4337(4) 0.1963(2) 0.52375(11) 0.139(2) Uani 1 1 d . .
O11 O 0.3140(3) 0.27779(19) 0.57128(7) 0.0552(8) Uani 1 1 d . .
O12 O 0.2013(5) 0.2436(3) 0.52942(12) 0.127(2) Uani 1 1 d . .
O13 O 0.2014(4) 0.1587(3) 0.57317(12) 0.1093(18) Uani 1 1 d . .
C10 C 0.3631(5) 0.1556(3) 0.53880(14) 0.0718(16) Uani 1 1 d . .
S2 S 0.47429(7) 0.16138(5) 0.68121(2) 0.0366(2) Uani 1 1 d . .
F21 F 0.6113(3) 0.09928(18) 0.71987(7) 0.0744(9) Uani 1 1 d . .
F22 F 0.6827(2) 0.18620(19) 0.69052(8) 0.0699(8) Uani 1 1 d . .
F23 F 0.5793(2) 0.22443(18) 0.72664(7) 0.0684(8) Uani 1 1 d . .
O21 O 0.4636(2) 0.24311(16) 0.67047(6) 0.0421(6) Uani 1 1 d . .
O22 O 0.3884(2) 0.13616(17) 0.70099(7) 0.0457(7) Uani 1 1 d . .
O23 O 0.5058(2) 0.10538(17) 0.65842(7) 0.0482(7) Uani 1 1 d . .
C20 C 0.5930(4) 0.1681(3) 0.70598(11) 0.0522(11) Uani 1 1 d . .
S3 S 0.05713(8) 0.25237(6) 0.64832(2) 0.0452(2) Uani 1 1 d . .
F31 F -0.0729(5) 0.1699(2) 0.61408(14) 0.155(2) Uani 1 1 d . .
F32 F -0.1128(2) 0.2937(2) 0.61609(7) 0.0748(9) Uani 1 1 d . .
F33 F 0.0184(3) 0.2558(2) 0.58990(7) 0.0880(11) Uani 1 1 d . .
O31 O 0.1126(2) 0.32772(17) 0.64211(7) 0.0439(6) Uani 1 1 d . .
O32 O 0.1292(3) 0.18512(19) 0.64638(9) 0.0650(10) Uani 1 1 d . .
O33 O -0.0144(3) 0.2550(2) 0.67347(8) 0.0667(10) Uani 1 1 d . .
C30 C -0.0342(4) 0.2409(3) 0.61593(13) 0.0610(13) Uani 1 1 d . .
N1S N 0.3631(9) 0.4757(5) 0.4750(3) 0.185(5) Uani 1 1 d . .
C1S C 0.4143(7) 0.4217(5) 0.4793(2) 0.102(2) Uani 1 1 d . .
C2S C 0.4726(9) 0.3519(6) 0.4833(3) 0.159(4) Uani 1 1 d . .
H2SA H 0.4583 0.3155 0.4665 0.190 Uiso 1 1 calc R U
H2SB H 0.4503 0.3264 0.5022 0.190 Uiso 1 1 calc R U
H2SC H 0.5506 0.3642 0.4841 0.190 Uiso 1 1 calc R U

loop_
_atom_site_aniso_label
_atom_site_aniso_U_11
_atom_site_aniso_U_22
_atom_site_aniso_U_33
_atom_site_aniso_U_23
_atom_site_aniso_U_13
_atom_site_aniso_U_12
Sb 0.02849(12) 0.02586(11) 0.03316(12) -0.00224(9) -0.00090(9) 0.00210(8)
P1 0.0349(5) 0.0332(5) 0.0322(4) -0.0048(4) -0.0039(4) 0.0089(4)
P2 0.0372(5) 0.0276(4) 0.0349(4) 0.0000(4) -0.0073(4) 0.0020(4)
P3 0.0310(5) 0.0348(5) 0.0405(5) -0.0003(4) -0.0011(4) -0.0028(4)
C1 0.053(2) 0.039(2) 0.039(2) -0.0065(17) -0.0113(18) 0.0196(19)
C2 0.049(2) 0.0299(19) 0.045(2) -0.0067(16) -0.0156(18) 0.0143(17)
C3 0.044(2) 0.043(2) 0.045(2) 0.0103(18) -0.0065(18) -0.0019(18)
C4 0.042(2) 0.039(2) 0.059(3) 0.0112(19) -0.0049(19) -0.0073(18)
C11 0.0275(18) 0.051(2) 0.0345(19) -0.0059(17) -0.0033(14) 0.0055(16)
C12 0.042(2) 0.052(2) 0.043(2) 0.0061(19) 0.0003(18) 0.0121(19)
C13 0.046(3) 0.071(3) 0.053(3) 0.020(2) -0.004(2) 0.000(2)
C14 0.035(2) 0.109(5) 0.041(2) 0.007(3) -0.0004(19) -0.012(3)
C15 0.037(2) 0.098(4) 0.048(3) -0.021(3) 0.0077(19) -0.007(3)
C16 0.035(2) 0.059(3) 0.049(2) -0.018(2) 0.0004(18) 0.0019(19)
C21 0.040(2) 0.037(2) 0.0318(18) -0.0074(15) -0.0017(15) 0.0003(16)
C22 0.038(2) 0.038(2) 0.051(2) -0.0101(18) -0.0047(18) 0.0029(17)
C23 0.037(2) 0.060(3) 0.049(2) -0.011(2) -0.0038(18) 0.002(2)
C24 0.061(3) 0.070(3) 0.048(3) -0.003(2) -0.009(2) -0.028(3)
C25 0.113(5) 0.047(3) 0.067(3) 0.010(2) -0.029(3) -0.032(3)
C26 0.084(4) 0.038(2) 0.053(3) 0.009(2) -0.024(3) -0.010(2)
C31 0.044(2) 0.0304(19) 0.041(2) 0.0015(16) -0.0135(17) -0.0003(16)
C32 0.044(2) 0.044(2) 0.049(2) 0.0027(19) -0.0078(19) 0.0049(19)
C33 0.040(2) 0.052(3) 0.073(3) 0.005(2) -0.010(2) -0.001(2)
C34 0.055(3) 0.064(3) 0.079(4) -0.004(3) -0.031(3) -0.004(2)
C35 0.069(3) 0.065(3) 0.057(3) -0.012(2) -0.026(3) -0.002(3)
C36 0.052(3) 0.053(3) 0.048(2) -0.007(2) -0.013(2) 0.003(2)
C41 0.0320(19) 0.041(2) 0.042(2) -0.0066(17) -0.0005(16) -0.0067(16)
C42 0.038(2) 0.048(2) 0.059(3) -0.006(2) -0.0093(19) 0.0002(19)
C43 0.040(2) 0.060(3) 0.058(3) -0.011(2) -0.008(2) 0.006(2)
C44 0.044(3) 0.087(4) 0.051(3) -0.008(3) -0.005(2) -0.019(3)
C45 0.087(4) 0.064(3) 0.088(4) 0.007(3) -0.031(3) -0.042(3)
C46 0.074(3) 0.046(3) 0.078(4) 0.005(2) -0.029(3) -0.018(2)
C51 0.035(2) 0.053(2) 0.046(2) -0.0093(19) 0.0019(17) -0.0086(18)
C52 0.051(3) 0.053(3) 0.061(3) -0.015(2) 0.004(2) 0.005(2)
C53 0.067(4) 0.069(4) 0.102(5) -0.033(3) 0.005(3) 0.011(3)
C54 0.073(4) 0.098(5) 0.119(6) -0.055(5) 0.033(4) -0.002(4)
C55 0.087(5) 0.120(6) 0.082(4) -0.031(4) 0.046(4) -0.018(4)
C56 0.074(4) 0.081(4) 0.062(3) -0.014(3) 0.024(3) -0.022(3)
S1 0.0612(7) 0.0556(7) 0.0510(6) -0.0168(5) 0.0018(5) 0.0034(6)
F11 0.116(3) 0.067(2) 0.087(2) -0.0364(18) 0.014(2) -0.001(2)
F12 0.095(3) 0.071(2) 0.193(5) -0.012(3) -0.043(3) 0.023(2)
F13 0.167(4) 0.093(3) 0.158(4) -0.039(3) 0.117(4) -0.041(3)
O11 0.068(2) 0.0516(18) 0.0456(17) -0.0135(14) -0.0098(15) 0.0102(16)
O12 0.180(5) 0.084(3) 0.116(4) -0.046(3) -0.097(4) 0.054(3)
O13 0.124(4) 0.083(3) 0.121(4) -0.019(3) 0.077(3) -0.028(3)
C10 0.082(4) 0.052(3) 0.081(4) -0.017(3) 0.021(3) -0.004(3)
S2 0.0318(4) 0.0304(4) 0.0476(5) -0.0061(4) -0.0075(4) 0.0021(3)
F21 0.076(2) 0.0635(18) 0.084(2) 0.0133(16) -0.0276(17) 0.0203(16)
F22 0.0366(14) 0.081(2) 0.092(2) -0.0018(18) -0.0124(14) 0.0000(14)
F23 0.0673(18) 0.0712(19) 0.0667(18) -0.0226(15) -0.0295(15) 0.0086(15)
O21 0.0374(14) 0.0343(14) 0.0547(17) -0.0020(12) -0.0122(12) 0.0023(11)
O22 0.0432(15) 0.0411(15) 0.0527(17) -0.0075(13) 0.0030(13) -0.0036(13)
O23 0.0445(16) 0.0446(16) 0.0554(17) -0.0154(14) 0.0009(13) 0.0060(13)
C20 0.044(2) 0.053(3) 0.060(3) -0.004(2) -0.016(2) 0.010(2)
S3 0.0383(5) 0.0431(5) 0.0541(6) 0.0114(5) 0.0131(4) 0.0098(4)
F31 0.189(5) 0.068(2) 0.207(5) 0.029(3) -0.088(4) -0.062(3)
F32 0.0523(17) 0.105(3) 0.0668(19) -0.0075(18) -0.0060(14) 0.0158(17)
F33 0.085(2) 0.115(3) 0.0637(19) -0.0229(19) 0.0067(17) 0.015(2)
O31 0.0360(14) 0.0425(15) 0.0530(16) 0.0075(13) -0.0025(12) 0.0056(12)
O32 0.064(2) 0.0445(18) 0.086(3) 0.0223(17) 0.0234(19) 0.0199(16)
O33 0.0499(19) 0.089(3) 0.061(2) 0.0241(19) 0.0236(16) 0.0213(18)
C30 0.057(3) 0.050(3) 0.075(3) -0.005(2) 0.003(3) -0.010(2)
N1S 0.174(9) 0.101(6) 0.282(13) 0.027(7) 0.006(9) 0.017(6)
C1S 0.097(6) 0.083(5) 0.126(7) 0.019(5) 0.020(5) -0.010(4)
C2S 0.145(9) 0.157(10) 0.173(10) 0.004(8) -0.017(8) 0.048(8)

loop_
_atom_type_symbol
_atom_type_description
_atom_type_scat_dispersion_real
_atom_type_scat_dispersion_imag
_atom_type_scat_source
C C 0.0181 0.0091 'International Tables Vol C Tables 4.2.6.8 and 6.1.1.4'
H H 0.0000 0.0000 'International Tables Vol C Tables 4.2.6.8 and 6.1.1.4'
N N 0.0311 0.0180 'International Tables Vol C Tables 4.2.6.8 and 6.1.1.4'
O O 0.0492 0.0322 'International Tables Vol C Tables 4.2.6.8 and 6.1.1.4'
F F 0.0727 0.0534 'International Tables Vol C Tables 4.2.6.8 and 6.1.1.4'
P P 0.2955 0.4335 'International Tables Vol C Tables 4.2.6.8 and 6.1.1.4'
S S 0.3331 0.5567 'International Tables Vol C Tables 4.2.6.8 and 6.1.1.4'
Sb Sb -0.0562 5.8946 'International Tables Vol C Tables 4.2.6.8 and 6.1.1.4'

loop_
_geom_angle_atom_site_label_1
_geom_angle_atom_site_label_2
_geom_angle_atom_site_label_3
_geom_angle
P2 Sb O31 73.99(6)
P2 Sb P1 80.98(3)
O31 Sb P1 73.88(7)
P2 Sb P3 78.67(3)
O31 Sb P3 151.02(7)
P1 Sb P3 92.67(3)
P2 Sb O11 73.71(7)
O31 Sb O11 100.10(10)
P1 Sb O11 154.64(7)
P3 Sb O11 80.99(8)
P2 Sb O21 152.79(6)
O31 Sb O21 121.46(9)
P1 Sb O21 82.50(6)
P3 Sb O21 80.67(6)
O11 Sb O21 120.12(9)
C11 P1 C21 105.39(17)
C11 P1 C1 107.28(19)
C21 P1 C1 110.5(2)
C11 P1 Sb 111.93(14)
C21 P1 Sb 118.22(12)
C1 P1 Sb 103.14(13)
C31 P2 C3 108.71(19)
C31 P2 C2 108.53(19)
C3 P2 C2 108.8(2)
C31 P2 Sb 119.51(13)
C3 P2 Sb 104.83(14)
C2 P2 Sb 106.10(13)
C41 P3 C51 102.98(19)
C41 P3 C4 105.68(19)
C51 P3 C4 110.3(2)
C41 P3 Sb 127.11(14)
C51 P3 Sb 104.60(14)
C4 P3 Sb 105.68(14)
C2 C1 P1 114.3(3)
C1 C2 P2 114.1(3)
C4 C3 P2 111.2(3)
C3 C4 P3 113.4(3)
C12 C11 C16 120.2(4)
C12 C11 P1 121.5(3)
C16 C11 P1 118.2(3)
C11 C12 C13 119.8(4)
C14 C13 C12 120.1(5)
C13 C14 C15 120.0(5)
C14 C15 C16 120.9(5)
C15 C16 C11 119.1(5)
C22 C21 C26 119.9(4)
C22 C21 P1 118.1(3)
C26 C21 P1 121.9(3)
C23 C22 C21 120.4(4)
C24 C23 C22 120.1(4)
C23 C24 C25 119.9(4)
C24 C25 C26 121.1(5)
C25 C26 C21 118.6(5)
C32 C31 C36 119.8(4)
C32 C31 P2 120.4(3)
C36 C31 P2 119.8(3)
C33 C32 C31 120.0(4)
C34 C33 C32 120.3(5)
C33 C34 C35 120.0(4)
C34 C35 C36 120.3(5)
C35 C36 C31 119.6(5)
C42 C41 C46 118.7(4)
C42 C41 P3 118.9(3)
C46 C41 P3 121.9(3)
C41 C42 C43 120.4(4)
C44 C43 C42 120.4(5)
C45 C44 C43 119.9(4)
C44 C45 C46 120.7(5)
C41 C46 C45 119.8(5)
C52 C51 C56 120.7(5)
C52 C51 P3 118.3(3)
C56 C51 P3 120.5(4)
C51 C52 C53 119.6(5)
C54 C53 C52 120.0(6)
C53 C54 C55 120.8(6)
C54 C55 C56 120.4(6)
C51 C56 C55 118.5(6)
O13 S1 O11 117.1(3)
O13 S1 O12 115.6(4)
O11 S1 O12 111.4(3)
O13 S1 C10 103.4(3)
O11 S1 C10 105.5(3)
O12 S1 C10 101.6(3)
S1 O11 Sb 131.8(2)
F13 C10 F11 109.6(5)
F13 C10 F12 106.2(6)
F11 C10 F12 106.7(5)
F13 C10 S1 114.4(4)
F11 C10 S1 110.5(4)
F12 C10 S1 109.1(4)
O23 S2 O22 116.04(18)
O23 S2 O21 114.01(19)
O22 S2 O21 114.27(17)
O23 S2 C20 104.5(2)
O22 S2 C20 103.6(2)
O21 S2 C20 102.21(19)
S2 O21 Sb 133.87(15)
F21 C20 F23 108.4(4)
F21 C20 F22 107.3(4)
F23 C20 F22 107.5(4)
F21 C20 S2 111.2(3)
F23 C20 S2 111.0(3)
F22 C20 S2 111.2(3)
O33 S3 O32 116.9(2)
O33 S3 O31 114.2(2)
O32 S3 O31 112.24(19)
O33 S3 C30 104.0(2)
O32 S3 C30 104.4(2)
O31 S3 C30 103.1(2)
S3 O31 Sb 116.77(15)
F31 C30 F32 110.6(5)
F31 C30 F33 107.1(5)
F32 C30 F33 103.5(4)
F31 C30 S3 111.9(4)
F32 C30 S3 112.1(4)
F33 C30 S3 111.1(4)
N1S C1S C2S 176.0(13)

loop_
_geom_bond_atom_site_label_1
_geom_bond_atom_site_label_2
_geom_bond_distance
Sb P2 2.5837(9)
Sb O31 2.589(3)
Sb P1 2.6069(9)
Sb P3 2.6754(10)
Sb O11 2.746(3)
Sb O21 2.808(3)
P1 C11 1.793(4)
P1 C21 1.800(4)
P1 C1 1.815(4)
P2 C31 1.792(4)
P2 C3 1.812(4)
P2 C2 1.821(4)
P3 C41 1.807(4)
P3 C51 1.813(4)
P3 C4 1.826(4)
C1 C2 1.523(6)
C3 C4 1.543(6)
C11 C12 1.385(6)
C11 C16 1.397(5)
C12 C13 1.393(6)
C13 C14 1.376(7)
C14 C15 1.381(8)
C15 C16 1.383(7)
C21 C22 1.384(5)
C21 C26 1.392(6)
C22 C23 1.381(6)
C23 C24 1.367(7)
C24 C25 1.378(8)
C25 C26 1.390(7)
C31 C32 1.389(6)
C31 C36 1.391(6)
C32 C33 1.382(6)
C33 C34 1.377(7)
C34 C35 1.382(8)
C35 C36 1.388(6)
C41 C42 1.377(6)
C41 C46 1.383(6)
C42 C43 1.383(6)
C43 C44 1.359(7)
C44 C45 1.357(8)
C45 C46 1.385(7)
C51 C52 1.383(7)
C51 C56 1.391(7)
C52 C53 1.390(7)
C53 C54 1.366(10)
C54 C55 1.374(10)
C55 C56 1.397(8)
S1 O13 1.400(4)
S1 O11 1.445(3)
S1 O12 1.446(4)
S1 C10 1.780(6)
F11 C10 1.335(6)
F12 C10 1.352(7)
F13 C10 1.290(7)
S2 O23 1.434(3)
S2 O22 1.437(3)
S2 O21 1.455(3)
S2 C20 1.831(4)
F21 C20 1.326(5)
F22 C20 1.333(6)
F23 C20 1.327(5)
S3 O33 1.423(3)
S3 O32 1.434(3)
S3 O31 1.460(3)
S3 C30 1.836(6)
F31 C30 1.283(6)
F32 C30 1.308(6)
F33 C30 1.349(6)
N1S C1S 1.118(10)
C1S C2S 1.382(11)

loop_
_geom_torsion_atom_site_label_1
_geom_torsion_atom_site_label_2
_geom_torsion_atom_site_label_3
_geom_torsion_atom_site_label_4
_geom_torsion
P2 Sb P1 C11 133.16(13)
O31 Sb P1 C11 57.33(14)
P3 Sb P1 C11 -148.76(13)
O11 Sb P1 C11 136.8(2)
O21 Sb P1 C11 -68.54(14)
P2 Sb P1 C21 -104.11(15)
O31 Sb P1 C21 -179.93(16)
P3 Sb P1 C21 -26.03(15)
O11 Sb P1 C21 -100.5(2)
O21 Sb P1 C21 54.19(16)
P2 Sb P1 C1 18.15(16)
O31 Sb P1 C1 -57.68(17)
P3 Sb P1 C1 96.23(16)
O11 Sb P1 C1 21.8(2)
O21 Sb P1 C1 176.45(17)
O31 Sb P2 C31 -43.10(18)
P1 Sb P2 C31 -118.81(16)
P3 Sb P2 C31 146.61(17)
O11 Sb P2 C31 62.80(18)
O21 Sb P2 C31 -172.1(2)
O31 Sb P2 C3 -165.18(16)
P1 Sb P2 C3 119.11(15)
P3 Sb P2 C3 24.53(15)
O11 Sb P2 C3 -59.28(17)
O21 Sb P2 C3 65.8(2)
O31 Sb P2 C2 79.82(17)
P1 Sb P2 C2 4.11(16)
P3 Sb P2 C2 -90.47(16)
O11 Sb P2 C2 -174.28(17)
O21 Sb P2 C2 -49.2(2)
P2 Sb P3 C41 124.25(17)
O31 Sb P3 C41 104.7(2)
P1 Sb P3 C41 44.00(17)
O11 Sb P3 C41 -160.70(19)
O21 Sb P3 C41 -37.95(18)
P2 Sb P3 C51 -116.52(15)
O31 Sb P3 C51 -136.1(2)
P1 Sb P3 C51 163.23(15)
O11 Sb P3 C51 -41.47(17)
O21 Sb P3 C51 81.28(16)
P2 Sb P3 C4 -0.11(16)
O31 Sb P3 C4 -19.7(2)
P1 Sb P3 C4 -80.36(16)
O11 Sb P3 C4 74.94(17)
O21 Sb P3 C4 -162.31(17)
C11 P1 C1 C2 -163.4(3)
C21 P1 C1 C2 82.2(3)
Sb P1 C1 C2 -45.1(3)
P1 C1 C2 P2 54.3(4)
C31 P2 C2 C1 97.3(3)
C3 P2 C2 C1 -144.6(3)
Sb P2 C2 C1 -32.3(3)
C31 P2 C3 C4 178.5(3)
C2 P2 C3 C4 60.5(3)
Sb P2 C3 C4 -52.7(3)
P2 C3 C4 P3 57.0(4)
C41 P3 C4 C3 -167.5(3)
C51 P3 C4 C3 81.9(4)
Sb P3 C4 C3 -30.6(4)
C21 P1 C11 C12 -102.9(4)
C1 P1 C11 C12 139.3(3)
Sb P1 C11 C12 26.8(4)
C21 P1 C11 C16 72.8(3)
C1 P1 C11 C16 -45.0(4)
Sb P1 C11 C16 -157.5(3)
C16 C11 C12 C13 0.0(6)
P1 C11 C12 C13 175.6(3)
C11 C12 C13 C14 -0.1(7)
C12 C13 C14 C15 -0.2(7)
C13 C14 C15 C16 0.6(7)
C14 C15 C16 C11 -0.7(7)
C12 C11 C16 C15 0.4(6)
P1 C11 C16 C15 -175.4(3)
C11 P1 C21 C22 59.9(3)
C1 P1 C21 C22 175.5(3)
Sb P1 C21 C22 -66.1(3)
C11 P1 C21 C26 -115.5(4)
C1 P1 C21 C26 0.1(4)
Sb P1 C21 C26 118.6(4)
C26 C21 C22 C23 -0.8(6)
P1 C21 C22 C23 -176.3(3)
C21 C22 C23 C24 0.5(7)
C22 C23 C24 C25 -0.4(8)
C23 C24 C25 C26 0.7(9)
C24 C25 C26 C21 -1.1(9)
C22 C21 C26 C25 1.1(7)
P1 C21 C26 C25 176.4(4)
C3 P2 C31 C32 -148.6(3)
C2 P2 C31 C32 -30.5(4)
Sb P2 C31 C32 91.2(3)
C3 P2 C31 C36 28.9(4)
C2 P2 C31 C36 147.0(3)
Sb P2 C31 C36 -91.3(4)
C36 C31 C32 C33 -0.7(6)
P2 C31 C32 C33 176.8(3)
C31 C32 C33 C34 -0.9(7)
C32 C33 C34 C35 1.2(8)
C33 C34 C35 C36 0.1(8)
C34 C35 C36 C31 -1.6(8)
C32 C31 C36 C35 1.9(7)
P2 C31 C36 C35 -175.6(4)
C51 P3 C41 C42 -53.7(4)
C4 P3 C41 C42 -169.4(4)
Sb P3 C41 C42 66.2(4)
C51 P3 C41 C46 118.2(4)
C4 P3 C41 C46 2.4(5)
Sb P3 C41 C46 -121.9(4)
C46 C41 C42 C43 -2.3(7)
P3 C41 C42 C43 169.8(4)
C41 C42 C43 C44 0.3(7)
C42 C43 C44 C45 0.9(8)
C43 C44 C45 C46 0.1(9)
C42 C41 C46 C45 3.2(8)
P3 C41 C46 C45 -168.7(5)
C44 C45 C46 C41 -2.2(10)
C41 P3 C51 C52 86.4(4)
C4 P3 C51 C52 -161.2(3)
Sb P3 C51 C52 -48.0(4)
C41 P3 C51 C56 -85.2(4)
C4 P3 C51 C56 27.2(5)
Sb P3 C51 C56 140.4(4)
C56 C51 C52 C53 0.5(7)
P3 C51 C52 C53 -171.1(4)
C51 C52 C53 C54 -1.3(9)
C52 C53 C54 C55 0.4(11)
C53 C54 C55 C56 1.3(12)
C52 C51 C56 C55 1.2(8)
P3 C51 C56 C55 172.6(5)
C54 C55 C56 C51 -2.1(10)
O13 S1 O11 Sb -5.0(4)
O12 S1 O11 Sb 131.3(3)
C10 S1 O11 Sb -119.4(3)
P2 Sb O11 S1 -122.0(3)
O31 Sb O11 S1 -52.2(3)
P1 Sb O11 S1 -125.8(2)
P3 Sb O11 S1 157.2(2)
O21 Sb O11 S1 83.6(3)
O13 S1 C10 F13 -173.3(6)
O11 S1 C10 F13 -49.8(6)
O12 S1 C10 F13 66.6(6)
O13 S1 C10 F11 62.5(5)
O11 S1 C10 F11 -174.0(4)
O12 S1 C10 F11 -57.7(5)
O13 S1 C10 F12 -54.5(5)
O11 S1 C10 F12 69.0(4)
O12 S1 C10 F12 -174.7(4)
O23 S2 O21 Sb 67.3(3)
O22 S2 O21 Sb -69.5(3)
C20 S2 O21 Sb 179.4(2)
P2 Sb O21 S2 -179.14(13)
O31 Sb O21 S2 62.0(3)
P1 Sb O21 S2 127.9(2)
P3 Sb O21 S2 -138.2(2)
O11 Sb O21 S2 -64.4(3)
O23 S2 C20 F21 -65.5(4)
O22 S2 C20 F21 56.5(4)
O21 S2 C20 F21 175.5(3)
O23 S2 C20 F23 173.7(3)
O22 S2 C20 F23 -64.4(4)
O21 S2 C20 F23 54.6(4)
O23 S2 C20 F22 54.1(4)
O22 S2 C20 F22 176.0(3)
O21 S2 C20 F22 -65.0(4)
O33 S3 O31 Sb 134.72(19)
O32 S3 O31 Sb -1.3(3)
C30 S3 O31 Sb -113.1(2)
P2 Sb O31 S3 151.22(19)
P1 Sb O31 S3 -123.76(18)
P3 Sb O31 S3 171.19(8)
O11 Sb O31 S3 81.56(19)
O21 Sb O31 S3 -53.4(2)
O33 S3 C30 F31 -74.6(5)
O32 S3 C30 F31 48.5(5)
O31 S3 C30 F31 166.0(5)
O33 S3 C30 F32 50.5(4)
O32 S3 C30 F32 173.5(4)
O31 S3 C30 F32 -69.0(4)
O33 S3 C30 F33 165.8(4)
O32 S3 C30 F33 -71.2(4)
O31 S3 C30 F33 46.3(4)
